data_1503996
loop_
_publ_author_name
'Wang, Shaoyin'
'Zhu, Yuanxun'
'Wang, Yanguang'
'Lu, Ping'

_publ_section_title
;
 Synthesis of functionalized indenes via cascade reaction of aziridines
 and propargyl alcohols.
;
_journal_issue 12
_journal_name_full 'Organic letters'
_journal_page_first 2615
_journal_page_last 2618
_journal_paper_doi 10.1021/ol901033h
_journal_volume 11
_journal_year 2009
_chemical_formula_moiety 'C36 H27 N O2 S '
_chemical_formula_sum 'C36 H27 N O2 S'
_chemical_formula_weight 537.67
_space_group_IT_number 14
_symmetry_cell_setting monoclinic
_symmetry_Int_Tables_number 14
_symmetry_space_group_name_Hall '-P 2ybc'
_symmetry_space_group_name_H-M 'P 1 21/c 1'
_cell_angle_alpha 90.0000
_cell_angle_beta 105.4216(16)
_cell_angle_gamma 90.0000
_cell_formula_units_Z 4
_cell_length_a 13.9715(6)
_cell_length_b 12.9265(6)
_cell_length_c 16.0665(9)
_cell_measurement_reflns_used 17324
_cell_measurement_temperature 296(1)
_cell_measurement_theta_max 27.4
_cell_measurement_theta_min 3.0
_cell_volume 2797.2(2)
_computing_cell_refinement PROCESS-AUTO
_computing_data_collection PROCESS-AUTO
_computing_data_reduction CrystalStructure
_computing_publication_material 'CrystalStructure 3.7.0'
_computing_structure_refinement CRYSTALS
_computing_structure_solution SIR97
_diffrn_detector_area_resol_mean 10.00
_diffrn_measured_fraction_theta_full 0.779
_diffrn_measured_fraction_theta_max 0.997
_diffrn_measurement_device_type 'Rigaku RAXIS-RAPID'
_diffrn_measurement_method \w
_diffrn_radiation_type 'Mo K\a'
_diffrn_radiation_wavelength 0.71075
_diffrn_reflns_av_R_equivalents 0.033
_diffrn_reflns_limit_h_max 18
_diffrn_reflns_limit_h_min -16
_diffrn_reflns_limit_k_max 15
_diffrn_reflns_limit_k_min -16
_diffrn_reflns_limit_l_max 20
_diffrn_reflns_limit_l_min -20
_diffrn_reflns_number 25854
_diffrn_reflns_theta_full 30.00
_diffrn_reflns_theta_max 27.43
_exptl_absorpt_coefficient_mu 0.150
_exptl_absorpt_correction_T_max 0.976
_exptl_absorpt_correction_T_min 0.936
_exptl_absorpt_correction_type multi-scan
_exptl_absorpt_process_details
;
    Higashi, T. (1995). Program for Absorption Correction.
    Rigaku Corporation, Tokyo, Japan.
;
_exptl_crystal_colour brown
_exptl_crystal_density_diffrn 1.277
_exptl_crystal_density_method 'not measured'
_exptl_crystal_description chunk
_exptl_crystal_F_000 1128.00
_exptl_crystal_size_max 0.34
_exptl_crystal_size_mid 0.28
_exptl_crystal_size_min 0.16
_refine_diff_density_max 0.45
_refine_diff_density_min -0.48
_refine_ls_extinction_coef 232(21)
_refine_ls_extinction_method 'Larson (1970) Crystallographic Computing eq. 22'
_refine_ls_goodness_of_fit_ref 1.000
_refine_ls_hydrogen_treatment constr
_refine_ls_number_parameters 362
_refine_ls_number_reflns 6360
_refine_ls_R_factor_gt 0.0382
_refine_ls_shift/su_max 0.0000
_refine_ls_structure_factor_coef Fsqd
_refine_ls_weighting_details 'w = 1/[0.0003Fo^2^ + 1.1000\s(Fo^2^)]/(4Fo^2^)'
_refine_ls_weighting_scheme calc
_refine_ls_wR_factor_ref 0.0925
_reflns_number_gt 3521
_reflns_number_total 6360
_reflns_threshold_expression F^2^>2.0\s(F^2^)
_cod_data_source_file ol901033h_si_006.cif
_cod_data_source_block '_WSY-6a'
_cod_original_formula_sum 'C36 H27 N O2 S '
_cod_database_code 1503996

loop_
_symmetry_equiv_pos_site_id
_symmetry_equiv_pos_as_xyz
1 +X,+Y,+Z
2 -X,1/2+Y,1/2-Z
3 -X,-Y,-Z
4 +X,1/2-Y,1/2+Z

loop_
_atom_site_label
_atom_site_type_symbol
_atom_site_fract_x
_atom_site_fract_y
_atom_site_fract_z
_atom_site_U_iso_or_equiv
_atom_site_adp_type
_atom_site_occupancy
_atom_site_symmetry_multiplicity
_atom_site_calc_flag
_atom_site_refinement_flags
S1 S 0.60027(4) 0.68656(3) 0.54818(3) 0.04978(14) Uani 1.00 1 d .
O1 O 0.52104(10) 0.70571(10) 0.47167(9) 0.0698(4) Uani 1.00 1 d .
O2 O 0.66557(11) 0.77025(9) 0.58300(10) 0.0746(4) Uani 1.00 1 d .
N1 N 0.66290(10) 0.58373(9) 0.53269(9) 0.0437(4) Uani 1.00 1 d .
C1 C 0.71751(11) 0.57961(11) 0.47943(11) 0.0388(4) Uani 1.00 1 d .
C2 C 0.77028(12) 0.48211(11) 0.47073(11) 0.0393(4) Uani 1.00 1 d .
C3 C 0.82434(12) 0.49685(12) 0.41279(11) 0.0403(4) Uani 1.00 1 d .
C4 C 0.80731(12) 0.60346(12) 0.37765(11) 0.0427(4) Uani 1.00 1 d .
C5 C 0.84673(12) 0.65528(13) 0.31953(12) 0.0552(5) Uani 1.00 1 d .
C6 C 0.81940(14) 0.75819(14) 0.30022(13) 0.0649(6) Uani 1.00 1 d .
C7 C 0.75657(13) 0.80804(13) 0.33940(12) 0.0607(6) Uani 1.00 1 d .
C8 C 0.71667(12) 0.75662(12) 0.39888(12) 0.0505(5) Uani 1.00 1 d .
C9 C 0.74240(12) 0.65485(12) 0.41772(11) 0.0414(4) Uani 1.00 1 d .
C10 C 0.54950(12) 0.63991(12) 0.63054(11) 0.0442(5) Uani 1.00 1 d .
C11 C 0.53402(12) 0.70977(13) 0.69050(12) 0.0569(6) Uani 1.00 1 d .
C12 C 0.48809(13) 0.67792(16) 0.75212(12) 0.0626(6) Uani 1.00 1 d .
C13 C 0.45729(12) 0.57728(16) 0.75560(12) 0.0578(6) Uani 1.00 1 d .
C14 C 0.47424(13) 0.50837(14) 0.69511(13) 0.0651(6) Uani 1.00 1 d .
C15 C 0.52007(13) 0.53851(13) 0.63271(12) 0.0586(6) Uani 1.00 1 d .
C16 C 0.40674(17) 0.5431(2) 0.82335(16) 0.0906(9) Uani 1.00 1 d .
C17 C 0.76148(11) 0.38519(11) 0.51694(11) 0.0390(4) Uani 1.00 1 d .
C18 C 0.78341(12) 0.39018(11) 0.61252(11) 0.0383(4) Uani 1.00 1 d .
C19 C 0.85914(12) 0.45241(12) 0.66007(12) 0.0486(5) Uani 1.00 1 d .
C20 C 0.87676(14) 0.46137(13) 0.74863(12) 0.0600(6) Uani 1.00 1 d .
C21 C 0.81763(16) 0.40942(14) 0.79120(12) 0.0639(6) Uani 1.00 1 d .
C22 C 0.74158(14) 0.34841(14) 0.74479(12) 0.0611(6) Uani 1.00 1 d .
C23 C 0.72455(12) 0.33821(12) 0.65646(12) 0.0497(5) Uani 1.00 1 d .
C24 C 0.73598(12) 0.29931(12) 0.46954(12) 0.0457(5) Uani 1.00 1 d .
C25 C 0.74500(12) 0.19017(12) 0.49826(11) 0.0444(5) Uani 1.00 1 d .
C26 C 0.66890(13) 0.11950(12) 0.47035(13) 0.0609(6) Uani 1.00 1 d .
C27 C 0.68203(17) 0.01607(14) 0.49341(16) 0.0720(7) Uani 1.00 1 d .
C28 C 0.77108(18) -0.01836(13) 0.54303(14) 0.0704(7) Uani 1.00 1 d .
C29 C 0.84799(17) 0.04950(14) 0.57015(14) 0.0747(7) Uani 1.00 1 d .
C30 C 0.83436(16) 0.15387(13) 0.54827(12) 0.0634(6) Uani 1.00 1 d .
C31 C 0.89302(12) 0.42102(12) 0.39052(11) 0.0419(4) Uani 1.00 1 d .
C32 C 0.96135(12) 0.36924(12) 0.45615(12) 0.0485(5) Uani 1.00 1 d .
C33 C 1.02416(12) 0.29475(12) 0.43725(13) 0.0564(6) Uani 1.00 1 d .
C34 C 1.01904(14) 0.27194(13) 0.35295(14) 0.0611(6) Uani 1.00 1 d .
C35 C 0.95281(14) 0.32274(14) 0.28736(12) 0.0619(6) Uani 1.00 1 d .
C36 C 0.89037(12) 0.39754(12) 0.30573(12) 0.0524(5) Uani 1.00 1 d .
H5 H 0.8906 0.6224 0.2937 0.066 Uiso 1.00 1 c R
H6 H 0.8443 0.7935 0.2601 0.078 Uiso 1.00 1 c R
H7 H 0.7403 0.8770 0.3262 0.073 Uiso 1.00 1 c R
H8 H 0.6737 0.7904 0.4252 0.061 Uiso 1.00 1 c R
H11 H 0.5545 0.7781 0.6894 0.068 Uiso 1.00 1 c R
H12 H 0.4777 0.7255 0.7922 0.075 Uiso 1.00 1 c R
H14 H 0.4542 0.4399 0.6965 0.078 Uiso 1.00 1 c R
H15 H 0.5309 0.4910 0.5927 0.070 Uiso 1.00 1 c R
H19 H 0.8988 0.4888 0.6319 0.058 Uiso 1.00 1 c R
H20 H 0.9287 0.5026 0.7796 0.072 Uiso 1.00 1 c R
H21 H 0.8291 0.4156 0.8507 0.077 Uiso 1.00 1 c R
H22 H 0.7011 0.3136 0.7731 0.073 Uiso 1.00 1 c R
H23 H 0.6731 0.2961 0.6260 0.060 Uiso 1.00 1 c R
H24 H 0.7090 0.3097 0.4107 0.055 Uiso 1.00 1 c R
H26 H 0.6080 0.1417 0.4356 0.073 Uiso 1.00 1 c R
H27 H 0.6296 -0.0301 0.4749 0.086 Uiso 1.00 1 c R
H28 H 0.7795 -0.0878 0.5584 0.084 Uiso 1.00 1 c R
H29 H 0.9093 0.0262 0.6031 0.090 Uiso 1.00 1 c R
H30 H 0.8867 0.1998 0.5679 0.076 Uiso 1.00 1 c R
H32 H 0.9650 0.3847 0.5135 0.058 Uiso 1.00 1 c R
H33 H 1.0695 0.2605 0.4817 0.068 Uiso 1.00 1 c R
H34 H 1.0607 0.2218 0.3401 0.073 Uiso 1.00 1 c R
H35 H 0.9498 0.3069 0.2302 0.074 Uiso 1.00 1 c R
H36 H 0.8463 0.4323 0.2608 0.063 Uiso 1.00 1 c R
H161 H 0.3494 0.5855 0.8198 0.109 Uiso 1.00 1 c R
H162 H 0.4520 0.5501 0.8796 0.109 Uiso 1.00 1 c R
H163 H 0.3867 0.4722 0.8136 0.109 Uiso 1.00 1 c R

loop_
_atom_site_aniso_label
_atom_site_aniso_U_11
_atom_site_aniso_U_22
_atom_site_aniso_U_33
_atom_site_aniso_U_12
_atom_site_aniso_U_13
_atom_site_aniso_U_23
S1 0.0641(2) 0.0377(2) 0.0556(3) 0.0030(2) 0.0298(2) 0.0006(2)
O1 0.0717(8) 0.0805(9) 0.0594(9) 0.0291(7) 0.0211(7) 0.0224(7)
O2 0.1050(11) 0.0474(7) 0.0875(11) -0.0257(7) 0.0537(9) -0.0174(7)
N1 0.0486(8) 0.0388(7) 0.0483(9) 0.0020(6) 0.0211(7) 0.0018(6)
C1 0.0408(9) 0.0385(8) 0.0376(10) -0.0025(7) 0.0111(8) 0.0002(7)
C2 0.0445(9) 0.0366(8) 0.0391(10) -0.0018(7) 0.0154(8) 0.0008(7)
C3 0.0446(9) 0.0393(8) 0.0382(10) -0.0026(7) 0.0133(8) -0.0004(7)
C4 0.0468(9) 0.0423(9) 0.0407(10) -0.0023(7) 0.0144(8) 0.0039(7)
C5 0.0649(11) 0.0530(10) 0.0567(12) 0.0018(9) 0.0322(10) 0.0095(9)
C6 0.0788(13) 0.0585(11) 0.0673(14) -0.0037(10) 0.0371(11) 0.0203(10)
C7 0.0734(12) 0.0438(10) 0.0706(14) 0.0031(9) 0.0292(11) 0.0174(9)
C8 0.0563(10) 0.0431(9) 0.0558(12) 0.0023(8) 0.0214(9) 0.0068(8)
C9 0.0452(9) 0.0396(8) 0.0409(10) -0.0035(7) 0.0141(8) 0.0047(7)
C10 0.0476(10) 0.0425(9) 0.0460(11) 0.0004(7) 0.0185(8) -0.0030(8)
C11 0.0637(11) 0.0501(10) 0.0622(13) 0.0023(9) 0.0260(10) -0.0081(9)
C12 0.0652(12) 0.0708(13) 0.0587(13) 0.0058(10) 0.0286(10) -0.0119(10)
C13 0.0514(11) 0.0757(13) 0.0515(12) 0.0042(9) 0.0226(9) 0.0036(10)
C14 0.0735(13) 0.0584(11) 0.0719(15) -0.0089(9) 0.0343(11) 0.0012(10)
C15 0.0751(12) 0.0508(10) 0.0589(13) -0.0040(9) 0.0338(11) -0.0060(9)
C16 0.0866(16) 0.121(2) 0.0798(17) 0.0022(14) 0.0498(14) 0.0151(15)
C17 0.0417(9) 0.0367(8) 0.0419(10) 0.0000(7) 0.0167(8) 0.0018(7)
C18 0.0468(9) 0.0315(7) 0.0398(10) 0.0031(7) 0.0169(8) 0.0030(7)
C19 0.0564(10) 0.0447(9) 0.0478(12) -0.0065(8) 0.0194(9) 0.0001(8)
C20 0.0724(13) 0.0568(11) 0.0477(13) -0.0063(9) 0.0106(10) -0.0070(9)
C21 0.0878(15) 0.0651(12) 0.0413(12) 0.0080(11) 0.0215(11) 0.0016(10)
C22 0.0761(13) 0.0644(11) 0.0513(13) -0.0015(10) 0.0321(11) 0.0072(10)
C23 0.0573(11) 0.0479(9) 0.0482(12) -0.0048(8) 0.0216(9) 0.0031(8)
C24 0.0557(10) 0.0422(9) 0.0399(11) -0.0029(8) 0.0141(8) 0.0027(8)
C25 0.0602(11) 0.0386(8) 0.0378(10) -0.0037(8) 0.0186(9) -0.0043(8)
C26 0.0599(12) 0.0428(10) 0.0822(16) -0.0023(9) 0.0227(11) -0.0058(10)
C27 0.0770(15) 0.0436(11) 0.1026(19) -0.0118(10) 0.0364(14) -0.0097(11)
C28 0.1013(17) 0.0369(10) 0.0765(16) -0.0018(11) 0.0297(14) 0.0009(10)
C29 0.0888(15) 0.0520(11) 0.0712(16) 0.0017(11) 0.0001(12) 0.0077(11)
C30 0.0775(14) 0.0442(10) 0.0597(13) -0.0088(9) 0.0030(11) 0.0006(9)
C31 0.0442(9) 0.0420(9) 0.0439(11) -0.0046(7) 0.0192(8) -0.0005(8)
C32 0.0510(10) 0.0502(10) 0.0460(11) -0.0003(8) 0.0157(9) -0.0057(8)
C33 0.0493(10) 0.0548(11) 0.0656(14) 0.0049(8) 0.0162(10) -0.0014(10)
C34 0.0629(12) 0.0572(11) 0.0725(15) 0.0055(9) 0.0345(11) -0.0087(11)
C35 0.0716(13) 0.0682(12) 0.0540(14) 0.0006(10) 0.0305(11) -0.0116(10)
C36 0.0557(11) 0.0581(10) 0.0466(12) 0.0001(9) 0.0193(9) -0.0000(9)

loop_
_atom_type_symbol
_atom_type_description
_atom_type_scat_dispersion_real
_atom_type_scat_dispersion_imag
_atom_type_scat_source
C C 0.003 0.002
;
International Tables for Crystallography
(1992, Vol. C, Tables 4.2.6.8 and 6.1.1.4)
;
H H 0.000 0.000
;
International Tables for Crystallography
(1992, Vol. C, Table 6.1.1.4)
;
O O 0.011 0.006
;
International Tables for Crystallography
(1992, Vol. C, Tables 4.2.6.8 and 6.1.1.4)
;
N N 0.006 0.003
;
International Tables for Crystallography
(1992, Vol. C, Tables 4.2.6.8 and 6.1.1.4)
;
S S 0.125 0.123
;
International Tables for Crystallography
(1992, Vol. C, Tables 4.2.6.8 and 6.1.1.4)
;

loop_
_geom_angle_atom_site_label_1
_geom_angle_atom_site_label_2
_geom_angle_atom_site_label_3
_geom_angle
O1 S1 O2 118.01(7)
O1 S1 N1 109.18(7)
O1 S1 C10 109.12(8)
O2 S1 N1 111.13(8)
O2 S1 C10 107.87(8)
N1 S1 C10 99.97(7)
S1 N1 C1 124.43(11)
N1 C1 C2 119.56(14)
N1 C1 C9 134.12(13)
C2 C1 C9 106.31(15)
C1 C2 C3 109.00(13)
C1 C2 C17 124.21(16)
C3 C2 C17 126.76(14)
C2 C3 C4 109.18(14)
C2 C3 C31 125.92(14)
C4 C3 C31 124.85(16)
C3 C4 C5 131.06(16)
C3 C4 C9 108.74(15)
C5 C4 C9 120.13(15)
C4 C5 C6 118.62(18)
C5 C6 C7 121.1(2)
C6 C7 C8 120.80(17)
C7 C8 C9 118.50(18)
C1 C9 C4 106.72(13)
C1 C9 C8 132.44(17)
C4 C9 C8 120.80(17)
S1 C10 C11 117.96(13)
S1 C10 C15 121.76(14)
C11 C10 C15 120.16(18)
C10 C11 C12 119.72(17)
C11 C12 C13 121.47(19)
C12 C13 C14 117.8(2)
C12 C13 C16 121.1(2)
C14 C13 C16 121.15(19)
C13 C14 C15 121.79(18)
C10 C15 C14 119.08(18)
C2 C17 C18 117.43(12)
C2 C17 C24 117.51(15)
C18 C17 C24 125.05(14)
C17 C18 C19 120.83(16)
C17 C18 C23 121.10(13)
C19 C18 C23 117.93(16)
C18 C19 C20 121.12(18)
C19 C20 C21 120.22(16)
C20 C21 C22 119.30(19)
C21 C22 C23 120.6(2)
C18 C23 C22 120.78(15)
C17 C24 C25 128.70(16)
C24 C25 C26 122.31(14)
C24 C25 C30 119.77(15)
C26 C25 C30 117.67(15)
C25 C26 C27 120.97(16)
C26 C27 C28 120.46(18)
C27 C28 C29 119.72(17)
C28 C29 C30 119.86(18)
C25 C30 C29 121.29(17)
C3 C31 C32 119.57(16)
C3 C31 C36 122.18(14)
C32 C31 C36 118.23(16)
C31 C32 C33 120.91(17)
C32 C33 C34 119.70(16)
C33 C34 C35 120.28(19)
C34 C35 C36 120.33(19)
C31 C36 C35 120.54(15)
C4 C5 H5 120.7
C6 C5 H5 120.7
C5 C6 H6 119.4
C7 C6 H6 119.4
C6 C7 H7 119.6
C8 C7 H7 119.6
C7 C8 H8 120.7
C9 C8 H8 120.7
C10 C11 H11 120.1
C12 C11 H11 120.1
C11 C12 H12 119.3
C13 C12 H12 119.3
C13 C14 H14 119.1
C15 C14 H14 119.1
C10 C15 H15 120.5
C14 C15 H15 120.5
C13 C16 H161 109.5
C13 C16 H162 109.5
C13 C16 H163 109.5
H161 C16 H162 109.5
H161 C16 H163 109.5
H162 C16 H163 109.5
C18 C19 H19 119.4
C20 C19 H19 119.4
C19 C20 H20 119.9
C21 C20 H20 119.9
C20 C21 H21 120.3
C22 C21 H21 120.3
C21 C22 H22 119.7
C23 C22 H22 119.7
C18 C23 H23 119.6
C22 C23 H23 119.6
C17 C24 H24 115.7
C25 C24 H24 115.7
C25 C26 H26 119.5
C27 C26 H26 119.5
C26 C27 H27 119.8
C28 C27 H27 119.8
C27 C28 H28 120.1
C29 C28 H28 120.1
C28 C29 H29 120.1
C30 C29 H29 120.1
C25 C30 H30 119.4
C29 C30 H30 119.4
C31 C32 H32 119.5
C33 C32 H32 119.5
C32 C33 H33 120.2
C34 C33 H33 120.2
C33 C34 H34 119.9
C35 C34 H34 119.9
C34 C35 H35 119.8
C36 C35 H35 119.8
C31 C36 H36 119.7
C35 C36 H36 119.7

loop_
_geom_bond_atom_site_label_1
_geom_bond_atom_site_label_2
_geom_bond_distance
S1 O1 1.4401(13)
S1 O2 1.4298(13)
S1 N1 1.6463(13)
S1 C10 1.7655(19)
N1 C1 1.290(2)
C1 C2 1.485(2)
C1 C9 1.494(2)
C2 C3 1.359(2)
C2 C17 1.478(2)
C3 C4 1.484(2)
C3 C31 1.481(2)
C4 C5 1.377(2)
C4 C9 1.410(2)
C5 C6 1.396(2)
C6 C7 1.370(3)
C7 C8 1.396(2)
C8 C9 1.376(2)
C10 C11 1.379(2)
C10 C15 1.377(2)
C11 C12 1.378(3)
C12 C13 1.376(2)
C13 C14 1.384(3)
C13 C16 1.512(3)
C14 C15 1.381(3)
C17 C18 1.485(2)
C17 C24 1.340(2)
C18 C19 1.386(2)
C18 C23 1.391(2)
C19 C20 1.383(2)
C20 C21 1.379(3)
C21 C22 1.373(2)
C22 C23 1.381(2)
C24 C25 1.479(2)
C25 C26 1.383(2)
C25 C30 1.375(2)
C26 C27 1.386(2)
C27 C28 1.362(3)
C28 C29 1.366(2)
C29 C30 1.394(2)
C31 C32 1.391(2)
C31 C36 1.387(2)
C32 C33 1.390(2)
C33 C34 1.369(3)
C34 C35 1.371(2)
C35 C36 1.386(2)
C5 H5 0.930
C6 H6 0.930
C7 H7 0.930
C8 H8 0.930
C11 H11 0.930
C12 H12 0.930
C14 H14 0.930
C15 H15 0.930
C16 H161 0.960
C16 H162 0.960
C16 H163 0.960
C19 H19 0.930
C20 H20 0.930
C21 H21 0.930
C22 H22 0.930
C23 H23 0.930
C24 H24 0.930
C26 H26 0.930
C27 H27 0.930
C28 H28 0.930
C29 H29 0.930
C30 H30 0.930
C32 H32 0.930
C33 H33 0.930
C34 H34 0.930
C35 H35 0.930
C36 H36 0.930

loop_
_geom_torsion_atom_site_label_1
_geom_torsion_atom_site_label_2
_geom_torsion_atom_site_label_3
_geom_torsion_atom_site_label_4
_geom_torsion
O1 S1 N1 C1 68.23(14)
O1 S1 C10 C11 -97.05(13)
O1 S1 C10 C15 78.94(15)
O2 S1 N1 C1 -63.65(14)
O2 S1 C10 C11 32.30(14)
O2 S1 C10 C15 -151.71(13)
N1 S1 C10 C11 148.49(12)
N1 S1 C10 C15 -35.52(14)
C10 S1 N1 C1 -177.35(12)
S1 N1 C1 C2 -179.74(10)
S1 N1 C1 C9 -0.7(2)
N1 C1 C2 C3 -178.70(13)
N1 C1 C2 C17 2.8(2)
N1 C1 C9 C4 179.76(15)
N1 C1 C9 C8 2.2(2)
C2 C1 C9 C4 -1.14(15)
C2 C1 C9 C8 -178.73(16)
C9 C1 C2 C3 2.04(16)
C9 C1 C2 C17 -176.44(13)
C1 C2 C3 C4 -2.10(16)
C1 C2 C3 C31 175.38(13)
C1 C2 C17 C18 -54.9(2)
C1 C2 C17 C24 126.20(17)
C3 C2 C17 C18 126.90(17)
C3 C2 C17 C24 -52.0(2)
C17 C2 C3 C4 176.33(13)
C17 C2 C3 C31 -6.2(2)
C2 C3 C4 C5 178.13(16)
C2 C3 C4 C9 1.39(17)
C2 C3 C31 C32 -46.9(2)
C2 C3 C31 C36 131.62(18)
C4 C3 C31 C32 130.25(17)
C4 C3 C31 C36 -51.3(2)
C31 C3 C4 C5 0.6(2)
C31 C3 C4 C9 -176.13(13)
C3 C4 C5 C6 -177.74(15)
C3 C4 C9 C1 -0.07(16)
C3 C4 C9 C8 177.86(13)
C5 C4 C9 C1 -177.23(13)
C5 C4 C9 C8 0.7(2)
C9 C4 C5 C6 -1.3(2)
C4 C5 C6 C7 1.5(2)
C5 C6 C7 C8 -1.1(2)
C6 C7 C8 C9 0.4(2)
C7 C8 C9 C1 177.08(15)
C7 C8 C9 C4 -0.2(2)
S1 C10 C11 C12 175.43(12)
S1 C10 C15 C14 -175.32(13)
C11 C10 C15 C14 0.6(2)
C15 C10 C11 C12 -0.6(2)
C10 C11 C12 C13 0.2(2)
C11 C12 C13 C14 0.2(2)
C11 C12 C13 C16 -179.86(16)
C12 C13 C14 C15 -0.3(2)
C16 C13 C14 C15 179.82(17)
C13 C14 C15 C10 -0.1(2)
C2 C17 C18 C19 -37.5(2)
C2 C17 C18 C23 138.11(15)
C2 C17 C24 C25 163.81(17)
C18 C17 C24 C25 -15.0(2)
C24 C17 C18 C19 141.31(17)
C24 C17 C18 C23 -43.1(2)
C17 C18 C19 C20 176.76(15)
C17 C18 C23 C22 -175.90(15)
C19 C18 C23 C22 -0.2(2)
C23 C18 C19 C20 1.0(2)
C18 C19 C20 C21 -1.1(2)
C19 C20 C21 C22 0.3(2)
C20 C21 C22 C23 0.5(2)
C21 C22 C23 C18 -0.6(2)
C17 C24 C25 C26 134.6(2)
C17 C24 C25 C30 -51.4(3)
C24 C25 C26 C27 175.3(2)
C24 C25 C30 C29 -174.3(2)
C26 C25 C30 C29 0.0(2)
C30 C25 C26 C27 1.1(3)
C25 C26 C27 C28 -1.1(3)
C26 C27 C28 C29 -0.1(3)
C27 C28 C29 C30 1.2(3)
C28 C29 C30 C25 -1.2(3)
C3 C31 C32 C33 177.50(15)
C3 C31 C36 C35 -177.07(16)
C32 C31 C36 C35 1.4(2)
C36 C31 C32 C33 -1.0(2)
C31 C32 C33 C34 0.1(2)
C32 C33 C34 C35 0.5(2)
C33 C34 C35 C36 -0.1(2)
C34 C35 C36 C31 -0.9(2)
